data_7702892
loop_
_publ_author_name
'Champion, Martin J. D.'
'Farina, Paolo'
'Levason, William'
'Reid, Gillian'

_publ_section_title
;
 Trivalent scandium, yttrium and lanthanide complexes with thia-oxa and
 selena-oxa macrocycles and crown ether coordination.
;
_journal_issue 36
_journal_name_full 'Dalton transactions (Cambridge, England : 2003)'
_journal_page_first 13179
_journal_page_last 13189
_journal_paper_doi 10.1039/c3dt51405f
_journal_volume 42
_journal_year 2013
_chemical_formula_moiety 'C10 H20 I3 La O5, C2 H3 N'
_chemical_formula_sum 'C12 H23 I3 La N O5'
_chemical_formula_weight 780.92
_chemical_name_systematic
; 
 triiodo-1,4,7,10,13-pentaoxacyclopentadecane-lanthanum(III)
 acetonitrile solvate 
;
_space_group_IT_number 62
_space_group_name_Hall '-P 2ac 2n'
_space_group_name_H-M_alt 'P n m a'
_symmetry_cell_setting orthorhombic
_symmetry_space_group_name_H-M 'P n m a'
_atom_sites_solution_hydrogens geom
_atom_sites_solution_primary direct
_atom_sites_solution_secondary difmap
_audit_creation_date 2012-10-12
_audit_creation_method 'SHELXL-97 + hand edit'
_cell_angle_alpha 90.00
_cell_angle_beta 90.00
_cell_angle_gamma 90.00
_cell_formula_units_Z 4
_cell_length_a 21.695(7)
_cell_length_b 12.454(4)
_cell_length_c 7.900(3)
_cell_measurement_reflns_used 3341
_cell_measurement_temperature 100(2)
_cell_measurement_theta_max 27.5
_cell_measurement_theta_min 2.8
_cell_volume 2134.5(13)
_computing_cell_refinement 'CrystalClear-SM Expert 2.0 r7 (Rigaku, 2011)'
_computing_data_collection 'CrystalClear-SM Expert 2.0 r7 (Rigaku, 2011)'
_computing_data_reduction 'CrystalClear-SM Expert 2.0 r7 (Rigaku, 2011)'
_computing_molecular_graphics 'ORTEP-III (Farrugia, 1997)'
_computing_structure_refinement 'SHELXL-97 (Sheldrick, 2008)'
_computing_structure_solution 'SHELXS-97 (Sheldrick, 1997)'
_diffrn_ambient_temperature 100(2)
_diffrn_detector 'CCD plate'
_diffrn_detector_type 'Rigaku HG Saturn724+ (2x2 bin mode)'
_diffrn_measured_fraction_theta_full 0.990
_diffrn_measured_fraction_theta_max 0.990
_diffrn_measurement_device 'Four-circle \k diffractometer'
_diffrn_measurement_device_type 'Rigaku AFC12 '
_diffrn_measurement_method 'Profile data from \w-scans'
_diffrn_radiation_collimation 'Confocal mirrors, VHF VariMax '
_diffrn_radiation_type MoK\a
_diffrn_radiation_wavelength 0.71073
_diffrn_reflns_av_R_equivalents 0.1357
_diffrn_reflns_av_unetI/netI 0.0796
_diffrn_reflns_limit_h_max 28
_diffrn_reflns_limit_h_min -22
_diffrn_reflns_limit_k_max 16
_diffrn_reflns_limit_k_min -14
_diffrn_reflns_limit_l_max 10
_diffrn_reflns_limit_l_min -6
_diffrn_reflns_number 10231
_diffrn_reflns_theta_full 27.50
_diffrn_reflns_theta_max 27.50
_diffrn_reflns_theta_min 3.05
_diffrn_source 'Rotating anode X-ray tube'
_diffrn_source_type 'Rigaku FR-E+ Superbright'
_diffrn_standards_number 0
_exptl_absorpt_coefficient_mu 6.357
_exptl_absorpt_correction_T_max 1.000
_exptl_absorpt_correction_T_min 0.737
_exptl_absorpt_correction_type multi-scan
_exptl_absorpt_process_details
;Jacobson, R.A. (1998). REQAB. Private communication to the 
 Rigaku Corporation, Tokyo, Japan. 
;
_exptl_crystal_colour colourless
_exptl_crystal_density_diffrn 2.430
_exptl_crystal_density_method 'not measured'
_exptl_crystal_description plate
_exptl_crystal_F_000 1432
_exptl_crystal_size_max 0.07
_exptl_crystal_size_mid 0.06
_exptl_crystal_size_min 0.01
_refine_diff_density_max 2.180
_refine_diff_density_min -2.747
_refine_diff_density_rms 0.330
_refine_ls_extinction_method none
_refine_ls_goodness_of_fit_ref 1.104
_refine_ls_hydrogen_treatment constr
_refine_ls_matrix_type full
_refine_ls_number_parameters 127
_refine_ls_number_reflns 2541
_refine_ls_number_restraints 11
_refine_ls_restrained_S_all 1.111
_refine_ls_R_factor_all 0.0577
_refine_ls_R_factor_gt 0.0535
_refine_ls_shift/su_max 0.000
_refine_ls_shift/su_mean 0.000
_refine_ls_structure_factor_coef Fsqd
_refine_ls_weighting_details 'w=1/[\s^2^(Fo^2^)+(0.0744P)^2^+3.3018P] where P=(Fo^2^+2Fc^2^)/3'
_refine_ls_weighting_scheme calc
_refine_ls_wR_factor_gt 0.1361
_refine_ls_wR_factor_ref 0.1402
_reflns_number_gt 2347
_reflns_number_total 2541
_reflns_threshold_expression I>2\s(I)
_cod_data_source_file c3dt51405f.txt
_cod_data_source_block 12mjdc30a12y
_cod_original_cell_volume 2134.6(12)
_cod_database_code 7702892

loop_
_symmetry_equiv_pos_as_xyz
'x, y, z'
'-x+1/2, -y, z+1/2'
'-x, y+1/2, -z'
'x+1/2, -y+1/2, -z+1/2'
'-x, -y, -z'
'x-1/2, y, -z-1/2'
'x, -y-1/2, z'
'-x-1/2, y-1/2, z-1/2'

loop_
_atom_site_label
_atom_site_type_symbol
_atom_site_fract_x
_atom_site_fract_y
_atom_site_fract_z
_atom_site_U_iso_or_equiv
_atom_site_adp_type
_atom_site_occupancy
_atom_site_symmetry_multiplicity
_atom_site_calc_flag
_atom_site_refinement_flags
_atom_site_disorder_assembly
_atom_site_disorder_group
La1 La 0.34982(2) 0.2500 0.04002(6) 0.01285(18) Uani 1 2 d S . .
I1 I 0.26084(3) 0.2500 -0.29149(7) 0.01860(19) Uani 1 2 d S . .
I2 I 0.41316(2) 0.06122(4) -0.16891(6) 0.02695(19) Uani 1 1 d . . .
O1 O 0.4537(3) 0.2500 0.2107(8) 0.0224(15) Uani 1 2 d SD . .
O2 O 0.3666(2) 0.1038(4) 0.2684(6) 0.0200(10) Uani 1 1 d . . .
O3 O 0.2546(2) 0.1419(4) 0.1394(6) 0.0195(9) Uani 1 1 d D . .
C1A C 0.4630(7) 0.1699(10) 0.3470(19) 0.022(3) Uani 0.50 1 d PD . 1
H1A1 H 0.5070 0.1488 0.3489 0.027 Uiso 0.50 1 calc PR . 1
H1A2 H 0.4534 0.2041 0.4571 0.027 Uiso 0.50 1 calc PR . 1
C1B C 0.4740(6) 0.1480(9) 0.259(2) 0.022(3) Uani 0.50 1 d PD . 2
H1B1 H 0.5073 0.1567 0.3437 0.027 Uiso 0.50 1 calc PR . 2
H1B2 H 0.4921 0.1123 0.1588 0.027 Uiso 0.50 1 calc PR . 2
C2 C 0.4271(4) 0.0775(8) 0.3301(16) 0.060(4) Uani 1 1 d D . .
H2A H 0.4235 0.0413 0.4413 0.072 Uiso 1 1 calc R A 1
H2B H 0.4473 0.0272 0.2505 0.072 Uiso 1 1 calc R A 1
C3 C 0.3203(4) 0.0314(9) 0.3072(16) 0.063(4) Uani 1 1 d D . .
H3A H 0.3249 0.0108 0.4276 0.075 Uiso 1 1 calc R B 1
H3B H 0.3272 -0.0342 0.2389 0.075 Uiso 1 1 calc R B 1
C4A C 0.2577(5) 0.0648(10) 0.2817(17) 0.018(3) Uiso 0.50 1 d PD . 1
H4A1 H 0.2418 0.0990 0.3860 0.022 Uiso 0.50 1 calc PR . 1
H4A2 H 0.2317 0.0015 0.2563 0.022 Uiso 0.50 1 calc PR . 1
C4B C 0.2693(6) 0.0393(10) 0.2055(19) 0.023(3) Uiso 0.50 1 d PD . 2
H4B1 H 0.2333 0.0135 0.2709 0.028 Uiso 0.50 1 calc PR . 2
H4B2 H 0.2749 -0.0104 0.1090 0.028 Uiso 0.50 1 calc PR . 2
C5A C 0.2042(6) 0.1979(11) 0.223(2) 0.019(3) Uani 0.50 1 d PD . 1
H5A1 H 0.1653 0.1738 0.1706 0.023 Uiso 0.50 1 calc PR . 1
H5A2 H 0.2034 0.1738 0.3429 0.023 Uiso 0.50 1 calc PR . 1
C5B C 0.1953(5) 0.1975(12) 0.134(2) 0.025(3) Uani 0.50 1 d PD . 2
H5B1 H 0.1732 0.1733 0.0316 0.030 Uiso 0.50 1 calc PR . 2
H5B2 H 0.1709 0.1733 0.2331 0.030 Uiso 0.50 1 calc PR . 2
N1 N 0.0791(6) 0.2500 0.9172(17) 0.145(13) Uani 1 2 d S . .
C11 C 0.0751(5) 0.2500 0.772(2) 0.061(5) Uani 1 2 d S . .
C12 C 0.0715(6) 0.2500 0.5893(17) 0.047(3) Uani 1 2 d S . .
H12A H 0.1071 0.2883 0.5425 0.070 Uiso 0.50 1 calc PR . .
H12B H 0.0335 0.2859 0.5536 0.070 Uiso 0.50 1 calc PR . .
H12C H 0.0715 0.1758 0.5479 0.070 Uiso 0.50 1 calc PR . .

loop_
_atom_site_aniso_label
_atom_site_aniso_U_11
_atom_site_aniso_U_22
_atom_site_aniso_U_33
_atom_site_aniso_U_23
_atom_site_aniso_U_13
_atom_site_aniso_U_12
La1 0.0222(3) 0.0105(3) 0.0059(3) 0.000 -0.00039(17) 0.000
I1 0.0333(3) 0.0121(3) 0.0104(3) 0.000 -0.0066(2) 0.000
I2 0.0311(3) 0.0276(3) 0.0221(3) -0.01507(19) -0.00252(18) 0.00697(18)
O1 0.028(3) 0.025(4) 0.014(3) 0.000 -0.005(3) 0.000
O2 0.033(2) 0.013(2) 0.014(2) 0.0049(19) -0.004(2) 0.000(2)
O3 0.029(2) 0.013(2) 0.016(2) 0.0032(19) 0.002(2) 0.0014(19)
C1A 0.038(8) 0.015(6) 0.014(7) 0.002(6) -0.004(6) -0.009(6)
C1B 0.026(7) 0.015(6) 0.026(8) -0.002(7) -0.002(6) 0.014(5)
C2 0.035(4) 0.063(7) 0.082(9) 0.057(7) -0.012(5) -0.005(5)
C3 0.026(4) 0.062(6) 0.100(10) 0.065(7) -0.006(5) -0.010(4)
C5A 0.023(6) 0.011(6) 0.025(8) 0.004(7) -0.002(7) -0.004(5)
C5B 0.013(6) 0.028(8) 0.033(9) 0.001(8) -0.007(6) -0.002(5)
N1 0.030(6) 0.39(4) 0.020(6) 0.000 0.003(5) 0.000
C11 0.021(5) 0.122(16) 0.039(8) 0.000 -0.002(5) 0.000
C12 0.044(6) 0.063(9) 0.034(7) 0.000 -0.010(6) 0.000

loop_
_atom_type_symbol
_atom_type_description
_atom_type_scat_dispersion_real
_atom_type_scat_dispersion_imag
_atom_type_scat_source
C C 0.0033 0.0016 'International Tables Vol C Tables 4.2.6.8 and 6.1.1.4'
H H 0.0000 0.0000 'International Tables Vol C Tables 4.2.6.8 and 6.1.1.4'
O O 0.0106 0.0060 'International Tables Vol C Tables 4.2.6.8 and 6.1.1.4'
I I -0.4742 1.8119 'International Tables Vol C Tables 4.2.6.8 and 6.1.1.4'
La La -0.2871 2.4523 'International Tables Vol C Tables 4.2.6.8 and 6.1.1.4'
N N 0.0061 0.0033 'International Tables Vol C Tables 4.2.6.8 and 6.1.1.4'

loop_
_geom_angle_atom_site_label_1
_geom_angle_atom_site_label_2
_geom_angle_atom_site_label_3
_geom_angle
_geom_angle_site_symmetry_1
_geom_angle_site_symmetry_3
O3 La1 O3 62.7(2) 7_565 .
O3 La1 O2 62.27(15) 7_565 7_565
O3 La1 O2 105.48(15) . 7_565
O3 La1 O2 105.48(15) 7_565 .
O3 La1 O2 62.27(15) . .
O2 La1 O2 89.4(2) 7_565 .
O3 La1 O1 121.94(16) 7_565 .
O3 La1 O1 121.94(16) . .
O2 La1 O1 61.41(14) 7_565 .
O2 La1 O1 61.41(14) . .
O3 La1 I2 96.75(10) 7_565 7_565
O3 La1 I2 152.38(10) . 7_565
O2 La1 I2 77.36(11) 7_565 7_565
O2 La1 I2 145.06(11) . 7_565
O1 La1 I2 84.02(10) . 7_565
O3 La1 I2 152.38(10) 7_565 .
O3 La1 I2 96.75(10) . .
O2 La1 I2 145.06(11) 7_565 .
O2 La1 I2 77.36(11) . .
O1 La1 I2 84.02(10) . .
I2 La1 I2 95.17(3) 7_565 .
O3 La1 I1 76.75(11) 7_565 .
O3 La1 I1 76.75(11) . .
O2 La1 I1 130.12(11) 7_565 .
O2 La1 I1 130.12(11) . .
O1 La1 I1 157.28(15) . .
I2 La1 I1 80.72(2) 7_565 .
I2 La1 I1 80.72(2) . .
C1B O1 C1B 130.7(14) 7_565 .
C1B O1 C1A 111.7(11) . 7_565
C1B O1 C1A 111.7(11) 7_565 .
C1A O1 C1A 84.6(12) 7_565 .
C1B O1 La1 114.3(7) 7_565 .
C1B O1 La1 114.3(7) . .
C1A O1 La1 119.3(6) 7_565 .
C1A O1 La1 119.3(6) . .
C3 O2 C2 116.1(6) . .
C3 O2 La1 120.7(4) . .
C2 O2 La1 121.7(4) . .
C4B O3 C5A 115.6(9) . .
C4B O3 C5B 129.4(9) . .
C5A O3 C4A 89.9(8) . .
C5B O3 C4A 111.6(9) . .
C4B O3 La1 113.7(6) . .
C5A O3 La1 119.2(6) . .
C5B O3 La1 116.6(7) . .
C4A O3 La1 122.2(5) . .
C2 C1A O1 114.2(10) . .
C2 C1A C1A 145.5(8) . 7_565
O1 C1A C1A 47.7(6) . 7_565
C2 C1A H1A1 108.7 . .
O1 C1A H1A1 108.7 . .
C1A C1A H1A1 105.4 7_565 .
C2 C1A H1A2 108.7 . .
O1 C1A H1A2 108.7 . .
C1A C1A H1A2 64.6 7_565 .
H1A1 C1A H1A2 107.6 . .
O1 C1B C2 115.7(10) . .
O1 C1B H1B1 108.4 . .
C2 C1B H1B1 108.4 . .
O1 C1B H1B2 108.4 . .
C2 C1B H1B2 108.4 . .
H1B1 C1B H1B2 107.4 . .
C1A C2 O2 110.7(9) . .
O2 C2 C1B 111.7(8) . .
C1A C2 H2A 109.5 . .
O2 C2 H2A 109.5 . .
C1B C2 H2A 132.1 . .
C1A C2 H2B 109.5 . .
O2 C2 H2B 109.5 . .
C1B C2 H2B 80.0 . .
H2A C2 H2B 108.1 . .
C4B C3 O2 114.2(9) . .
O2 C3 C4A 117.9(8) . .
C4B C3 H3A 131.6 . .
O2 C3 H3A 107.8 . .
C4A C3 H3A 107.8 . .
C4B C3 H3B 82.1 . .
O2 C3 H3B 107.8 . .
C4A C3 H3B 107.8 . .
H3A C3 H3B 107.2 . .
C3 C4A O3 109.7(9) . .
C3 C4A H4A1 109.7 . .
O3 C4A H4A1 109.7 . .
C3 C4A H4A2 109.7 . .
O3 C4A H4A2 109.7 . .
H4A1 C4A H4A2 108.2 . .
C3 C4B O3 117.5(11) . .
C3 C4B H4B1 107.9 . .
O3 C4B H4B1 107.9 . .
C3 C4B H4B2 107.9 . .
O3 C4B H4B2 107.9 . .
H4B1 C4B H4B2 107.2 . .
C5A C5A O3 118.6(6) 7_565 .
C5A C5A H5A1 107.7 7_565 .
O3 C5A H5A1 107.7 . .
C5A C5A H5A2 107.7 7_565 .
O3 C5A H5A2 107.7 . .
H5A1 C5A H5A2 107.1 . .
C5B C5B O3 118.3(6) 7_565 .
C5B C5B H5B1 107.7 7_565 .
O3 C5B H5B1 107.7 . .
C5B C5B H5B2 107.7 7_565 .
O3 C5B H5B2 107.7 . .
H5B1 C5B H5B2 107.1 . .
N1 C11 C12 178.9(14) . .
C11 C12 H12A 109.5 . .
C11 C12 H12B 109.5 . .
H12A C12 H12B 109.5 . .
C11 C12 H12C 109.5 . .
H12A C12 H12C 109.5 . .
H12B C12 H12C 109.5 . .

loop_
_geom_bond_atom_site_label_1
_geom_bond_atom_site_label_2
_geom_bond_distance
_geom_bond_site_symmetry_2
La1 O3 2.587(5) .
La1 O2 2.590(5) .
La1 O1 2.626(7) .
La1 I2 3.1843(9) .
La1 I1 3.2537(11) .
O1 C1B 1.397(11) .
O1 C1A 1.482(12) .
O2 C3 1.385(10) .
O2 C2 1.436(10) .
O3 C4B 1.417(12) .
O3 C5A 1.457(12) .
O3 C5B 1.463(12) .
O3 C4A 1.480(12) .
C1A C2 1.397(13) .
C1A H1A1 0.9900 .
C1A H1A2 0.9900 .
C1B C2 1.457(13) .
C1B H1B1 0.9900 .
C1B H1B2 0.9900 .
C2 H2A 0.9900 .
C2 H2B 0.9900 .
C3 C4B 1.370(13) .
C3 C4A 1.435(12) .
C3 H3A 0.9900 .
C3 H3B 0.9900 .
C4A H4A1 0.9900 .
C4A H4A2 0.9900 .
C4B H4B1 0.9900 .
C4B H4B2 0.9900 .
C5A C5A 1.30(3) 7_565
C5A H5A1 0.9900 .
C5A H5A2 0.9900 .
C5B C5B 1.31(3) 7_565
C5B H5B1 0.9900 .
C5B H5B2 0.9900 .
N1 C11 1.15(2) .
C11 C12 1.44(2) .
C12 H12A 0.9800 .
C12 H12B 0.9800 .
C12 H12C 0.9800 .

loop_
_geom_torsion_atom_site_label_1
_geom_torsion_atom_site_label_2
_geom_torsion_atom_site_label_3
_geom_torsion_atom_site_label_4
_geom_torsion
_geom_torsion_site_symmetry_1
_geom_torsion_site_symmetry_4
C1B O1 C1A C2 160.6(12) 7_565 .
C1B O1 C1A C2 -65.4(14) . .
C1A O1 C1A C2 144.4(9) 7_565 .
C1B O1 C1A C1A 16.2(7) 7_565 7_565
C1B O1 C1A C1A 150.2(12) . 7_565
C1B O1 C1B C2 123.8(13) 7_565 .
C1A O1 C1B C2 94.1(13) 7_565 .
C1A O1 C1B C2 61.9(14) . .
O1 C1A C2 O2 -38.4(17) . .
C1A C1A C2 O2 11(2) 7_565 .
O1 C1A C2 C1B 59.6(13) . .
C1A C1A C2 C1B 109.1(18) 7_565 .
C3 O2 C2 C1A -155.6(12) . .
C3 O2 C2 C1B 170.2(12) . .
O1 C1B C2 C1A -67.9(14) . .
O1 C1B C2 O2 26.8(18) . .
C2 O2 C3 C4B -160.4(12) . .
C2 O2 C3 C4A 166.5(11) . .
C4B C3 C4A O3 -59.8(14) . .
O2 C3 C4A O3 30.7(17) . .
C4B O3 C4A C3 59.5(14) . .
C5A O3 C4A C3 -146.6(12) . .
C5B O3 C4A C3 -166.3(11) . .
O2 C3 C4B O3 -30.8(19) . .
C4A C3 C4B O3 73.5(16) . .
C5A O3 C4B C3 -102.5(15) . .
C5B O3 C4B C3 -133.0(14) . .
C4A O3 C4B C3 -73.3(16) . .
La1 O3 C4B C3 40.8(15) . .
C4B O3 C5A C5A 151.4(6) . 7_565
C5B O3 C5A C5A -82.6(19) . 7_565
C4A O3 C5A C5A 137.8(6) . 7_565
C4B O3 C5B C5B 152.1(9) . 7_565
C5A O3 C5B C5B 81.3(19) . 7_565
C4A O3 C5B C5B 125.4(7) . 7_565
